data_7011910
loop_
_publ_author_name
'Gibson, Vernon C.'
'Long, Nicholas J.'
'White, Andrew J. P.'
'Williams, Charlotte K.'
'Williams, David J.'
'Fontani, Marco'
'Zanello, Piero'

_publ_section_title
;
 Synthesis, characterisation and catalytic activity of metal complexes
 of neutral, unsymmetrical P/S ferrocenediyl ligands
;
_journal_issue 17
_journal_name_full 'Journal of the Chemical Society, Dalton Transactions'
_journal_page_first 3280
_journal_paper_doi 10.1039/b205653d
_journal_year 2002
_chemical_formula_sum 'C23 H21 Cl2 Fe P Pt S'
_chemical_formula_weight 682.27
_chemical_name_systematic
; 
? 
;
_space_group_IT_number 15
_symmetry_cell_setting monoclinic
_symmetry_space_group_name_Hall '-C 2yc'
_symmetry_space_group_name_H-M 'C 1 2/c 1'
_atom_sites_solution_hydrogens geom
_atom_sites_solution_primary direct
_atom_sites_solution_secondary difmap
_audit_creation_method SHELXL
_cell_angle_alpha 90.00
_cell_angle_beta 108.071(8)
_cell_angle_gamma 90.00
_cell_formula_units_Z 8
_cell_length_a 11.4500(11)
_cell_length_b 22.142(3)
_cell_length_c 18.201(2)
_cell_measurement_reflns_used 23
_cell_measurement_temperature 293(2)
_cell_measurement_theta_max 10.99
_cell_measurement_theta_min 5.26
_cell_volume 4386.8(9)
_computing_cell_refinement 'Siemens XSCANS'
_computing_data_collection 'Siemens XSCANS'
_computing_data_reduction 'Siemens SHELXTL'
_computing_molecular_graphics 'Siemens SHELXTL'
_computing_publication_material 'Siemens SHELXTL'
_computing_structure_refinement 'SHELXL-93 (Sheldrick, 1993)'
_computing_structure_solution 'SHELXS-86 (Sheldrick, 1990)'
_diffrn_ambient_temperature 293(2)
_diffrn_measurement_device 'Siemens P4'
_diffrn_measurement_method '\w scans'
_diffrn_radiation_monochromator graphite
_diffrn_radiation_source 'fine-focus sealed tube'
_diffrn_radiation_type MoK\a
_diffrn_radiation_wavelength 0.71073
_diffrn_reflns_av_R_equivalents 0.0294
_diffrn_reflns_av_sigmaI/netI 0.0447
_diffrn_reflns_limit_h_max 13
_diffrn_reflns_limit_h_min 0
_diffrn_reflns_limit_k_max 26
_diffrn_reflns_limit_k_min 0
_diffrn_reflns_limit_l_max 20
_diffrn_reflns_limit_l_min -21
_diffrn_reflns_number 4083
_diffrn_reflns_theta_max 25.00
_diffrn_reflns_theta_min 1.84
_diffrn_standards_decay_% 99.93
_diffrn_standards_interval_count 97
_diffrn_standards_number 3
_exptl_absorpt_coefficient_mu 7.452
_exptl_absorpt_correction_T_max 0.4734
_exptl_absorpt_correction_T_min 0.3548
_exptl_absorpt_correction_type Ellipsoidal
_exptl_crystal_colour Yellow
_exptl_crystal_density_diffrn 2.066
_exptl_crystal_description prisms
_exptl_crystal_F_000 2624
_exptl_crystal_size_max 0.17
_exptl_crystal_size_mid 0.13
_exptl_crystal_size_min 0.13
_refine_diff_density_max 0.699
_refine_diff_density_min -0.525
_refine_diff_density_rms 0.127
_refine_ls_extinction_coef 0.00056(3)
_refine_ls_extinction_expression Fc^*^=kFc[1+0.001xFc^2^\l^3^/sin(2\q)]^-1/4^
_refine_ls_extinction_method SHELXL
_refine_ls_goodness_of_fit_all 1.066
_refine_ls_goodness_of_fit_obs 1.098
_refine_ls_matrix_type full
_refine_ls_number_parameters 239
_refine_ls_number_reflns 3657
_refine_ls_number_restraints 0
_refine_ls_restrained_S_all 1.998
_refine_ls_restrained_S_obs 1.098
_refine_ls_R_factor_all 0.0485
_refine_ls_R_factor_obs 0.0307
_refine_ls_shift/esd_max 0.002
_refine_ls_shift/esd_mean 0.000
_refine_ls_structure_factor_coef Fsqd
_refine_ls_weighting_details 'w=1/[\s^2^(Fo^2^)+(0.0228P)^2^+5.8977P] where P=(Fo^2^+2Fc^2^)/3'
_refine_ls_weighting_scheme calc
_refine_ls_wR_factor_all 0.1224
_refine_ls_wR_factor_obs 0.0604
_reflns_number_observed 3145
_reflns_number_total 3874
_reflns_observed_criterion >2sigma(I)
_cod_data_source_file b205653d.txt
_cod_data_source_block NL0105
_cod_depositor_comments
;
The following automatic conversions were performed:
'_symmetry_cell_setting' value 'Monoclinic' changed to 'monoclinic'
according to '/home/saulius/struct/CIF-dictionaries/cif_core.dic'
dictionary named 'cif_core.dic' version 2.4.1 from 2010-06-29.

Automatic conversion script
Id: cif_fix_enum 1527 2010-12-29 10:47:43Z saulius 

The following automatic conversions were performed:

'_refine_ls_weighting_scheme' value 'calc
w=1/[\s^2^(Fo^2^)+(0.0228P)^2^+5.8977P] where P=(Fo^2^+2Fc^2^)/3' was
changed to 'calc'. New tag '_refine_ls_weighting_details' was
created. The value of the new tag was set to
'w=1/[\s^2^(Fo^2^)+(0.0228P)^2^+5.8977P] where P=(Fo^2^+2Fc^2^)/3'.

Automatic conversion script
Id: cif_fix_values 3143 2015-03-26 13:38:13Z robertas 
;
_cod_original_cell_volume 4386.9(8)
_cod_original_sg_symbol_H-M C2/c
_cod_original_formula_sum 'C23 H21 P S Cl2 Fe Pt'
_cod_database_code 7011910

loop_
_symmetry_equiv_pos_as_xyz
'x, y, z'
'-x, y, -z+1/2'
'x+1/2, y+1/2, z'
'-x+1/2, y+1/2, -z+1/2'
'-x, -y, -z'
'x, -y, z-1/2'
'-x+1/2, -y+1/2, -z'
'x+1/2, -y+1/2, z-1/2'

loop_
_atom_site_aniso_label
_atom_site_aniso_U_11
_atom_site_aniso_U_22
_atom_site_aniso_U_33
_atom_site_aniso_U_23
_atom_site_aniso_U_13
_atom_site_aniso_U_12
Pt 0.02789(12) 0.02486(12) 0.02348(12) -0.00119(10) 0.00730(7) 0.00064(10)
Fe 0.0264(4) 0.0260(4) 0.0302(4) -0.0026(3) 0.0081(3) 0.0021(3)
Cl1 0.0571(10) 0.0401(9) 0.0303(8) 0.0085(7) 0.0067(7) 0.0030(8)
Cl2 0.0566(10) 0.0475(10) 0.0339(8) -0.0145(7) 0.0132(7) 0.0000(8)
S 0.0275(7) 0.0217(7) 0.0321(7) -0.0003(6) 0.0091(6) 0.0026(5)
P 0.0287(7) 0.0207(7) 0.0253(7) -0.0002(5) 0.0045(5) 0.0021(6)
C1 0.031(3) 0.024(3) 0.038(3) -0.002(2) 0.013(3) 0.000(2)
C2 0.039(4) 0.035(3) 0.040(4) 0.011(3) 0.013(3) 0.012(3)
C3 0.047(4) 0.037(4) 0.056(4) 0.010(3) 0.034(3) 0.007(3)
C4 0.039(4) 0.033(4) 0.074(5) -0.012(3) 0.025(4) -0.012(3)
C5 0.035(3) 0.038(4) 0.047(4) -0.012(3) 0.016(3) -0.006(3)
C6 0.039(3) 0.023(3) 0.036(3) 0.000(2) 0.010(3) 0.004(2)
C7 0.050(4) 0.033(3) 0.036(3) -0.011(3) 0.020(3) -0.006(3)
C8 0.049(4) 0.041(4) 0.067(5) -0.007(4) 0.040(4) -0.003(3)
C9 0.034(4) 0.038(4) 0.091(6) 0.010(4) 0.029(4) 0.010(3)
C10 0.039(4) 0.034(4) 0.054(4) 0.009(3) 0.008(3) 0.012(3)
C11 0.043(4) 0.027(3) 0.057(4) -0.001(3) 0.019(3) 0.005(3)
C12 0.044(4) 0.023(3) 0.044(4) 0.001(3) 0.019(3) 0.002(3)
C13 0.037(4) 0.042(4) 0.068(5) -0.005(4) 0.015(3) 0.001(3)
C14 0.044(4) 0.039(4) 0.056(5) -0.006(3) -0.008(3) -0.009(3)
C15 0.054(4) 0.038(4) 0.048(4) -0.018(3) 0.006(4) -0.002(3)
C16 0.038(3) 0.028(3) 0.044(4) -0.008(3) 0.006(3) 0.002(3)
C17 0.031(3) 0.018(3) 0.034(3) 0.002(2) 0.003(2) 0.000(2)
C18 0.055(4) 0.030(4) 0.044(4) 0.003(3) 0.009(3) 0.011(3)
C19 0.068(5) 0.034(4) 0.048(4) 0.012(3) 0.002(4) 0.020(4)
C20 0.081(6) 0.026(3) 0.056(5) 0.015(3) 0.013(4) 0.000(4)
C21 0.064(5) 0.034(4) 0.054(5) 0.008(3) 0.016(4) -0.002(3)
C22 0.053(4) 0.028(3) 0.060(5) 0.005(3) 0.025(4) -0.001(3)
C23 0.045(3) 0.024(3) 0.027(3) 0.001(2) 0.006(3) 0.004(3)

loop_
_atom_site_label
_atom_site_type_symbol
_atom_site_fract_x
_atom_site_fract_y
_atom_site_fract_z
_atom_site_U_iso_or_equiv
_atom_site_thermal_displace_type
_atom_site_occupancy
_atom_site_calc_flag
_atom_site_refinement_flags
_atom_site_disorder_group
Pt Pt 0.34699(2) 0.595734(10) 0.787970(12) 0.02556(10) Uani 1 d . .
Fe Fe 0.15258(8) 0.56635(4) 0.92516(5) 0.0277(2) Uani 1 d . .
Cl1 Cl 0.2964(2) 0.66983(8) 0.69484(10) 0.0441(4) Uani 1 d . .
Cl2 Cl 0.3045(2) 0.52362(9) 0.68731(11) 0.0462(4) Uani 1 d . .
S S 0.40248(13) 0.52440(7) 0.88389(9) 0.0271(3) Uani 1 d . .
P P 0.35043(14) 0.66432(7) 0.87916(9) 0.0258(3) Uani 1 d . .
C1 C 0.2660(6) 0.5048(3) 0.9033(4) 0.0306(13) Uani 1 d . .
C2 C 0.2598(6) 0.4957(3) 0.9799(4) 0.0381(15) Uani 1 d . .
H2A H 0.3249(6) 0.4971(3) 1.0256(4) 0.046 Uiso 1 calc R .
C3 C 0.1339(7) 0.4839(3) 0.9720(5) 0.043(2) Uani 1 d . .
H3A H 0.1023(7) 0.4764(3) 1.0125(5) 0.051 Uiso 1 calc R .
C4 C 0.0657(7) 0.4856(3) 0.8936(5) 0.047(2) Uani 1 d . .
H4A H -0.0186(7) 0.4794(3) 0.8737(5) 0.056 Uiso 1 calc R .
C5 C 0.1448(6) 0.4980(3) 0.8496(4) 0.0394(15) Uani 1 d . .
H5A H 0.1227(6) 0.5011(3) 0.7960(4) 0.047 Uiso 1 calc R .
C6 C 0.2192(6) 0.6497(3) 0.9117(4) 0.0333(13) Uani 1 d . .
C7 C 0.2128(7) 0.6425(3) 0.9894(4) 0.0384(15) Uani 1 d . .
H7A H 0.2776(7) 0.6447(3) 1.0353(4) 0.046 Uiso 1 calc R .
C8 C 0.0862(7) 0.6315(4) 0.9812(5) 0.047(2) Uani 1 d . .
H8A H 0.0550(7) 0.6262(4) 1.0222(5) 0.057 Uiso 1 calc R .
C9 C 0.0157(7) 0.6296(4) 0.9032(6) 0.052(2) Uani 1 d . .
H9A H -0.0682(7) 0.6220(4) 0.8833(6) 0.063 Uiso 1 calc R .
C10 C 0.0985(7) 0.6418(3) 0.8605(5) 0.044(2) Uani 1 d . .
H10A H 0.0766(7) 0.6441(3) 0.8070(5) 0.053 Uiso 1 calc R .
C11 C 0.4402(7) 0.4522(3) 0.8503(5) 0.042(2) Uani 1 d . .
H11A H 0.5149(7) 0.4558(3) 0.8371(5) 0.062 Uiso 1 calc R .
H11B H 0.3748(7) 0.4398(3) 0.8055(5) 0.062 Uiso 1 calc R .
H11C H 0.4510(7) 0.4226(3) 0.8904(5) 0.062 Uiso 1 calc R .
C12 C 0.5964(4) 0.6444(2) 0.9641(2) 0.0359(14) Uani 1 d G .
H12A H 0.5996(4) 0.6202(2) 0.9230(2) 0.043 Uiso 1 calc R .
C13 C 0.7025(3) 0.6552(2) 1.0252(3) 0.049(2) Uani 1 d G .
H13A H 0.7767(3) 0.6383(3) 1.0249(4) 0.059 Uiso 1 calc R .
C14 C 0.6977(3) 0.6914(2) 1.0866(3) 0.052(2) Uani 1 d G .
H14A H 0.7687(4) 0.6986(3) 1.1275(3) 0.062 Uiso 1 calc R .
C15 C 0.5868(4) 0.7167(2) 1.0869(2) 0.049(2) Uani 1 d G .
H15A H 0.5836(6) 0.7409(3) 1.1280(3) 0.059 Uiso 1 calc R .
C16 C 0.4807(3) 0.7059(2) 1.0258(3) 0.0380(15) Uani 1 d G .
H16A H 0.4065(4) 0.7229(3) 1.0261(4) 0.046 Uiso 1 calc R .
C17 C 0.4855(3) 0.6698(2) 0.9644(2) 0.0293(12) Uani 1 d G .
C18 C 0.2205(3) 0.7734(2) 0.8294(3) 0.044(2) Uani 1 d G .
H18A H 0.1507(3) 0.7531(2) 0.8318(3) 0.053 Uiso 1 calc R .
C19 C 0.2127(4) 0.8338(2) 0.8074(3) 0.054(2) Uani 1 d G .
H19A H 0.1377(5) 0.8538(3) 0.7950(5) 0.065 Uiso 1 calc R .
C20 C 0.3171(5) 0.8642(2) 0.8039(3) 0.056(2) Uani 1 d G .
H20A H 0.3119(7) 0.9045(2) 0.7891(5) 0.067 Uiso 1 calc R .
C21 C 0.4292(4) 0.8342(2) 0.8223(3) 0.052(2) Uani 1 d G .
H21A H 0.4990(5) 0.8546(3) 0.8200(5) 0.062 Uiso 1 calc R .
C22 C 0.4369(3) 0.7739(2) 0.8444(3) 0.045(2) Uani 1 d G .
H22A H 0.5119(4) 0.7538(3) 0.8567(5) 0.055 Uiso 1 calc R .
C23 C 0.3326(4) 0.74346(14) 0.8479(3) 0.0331(13) Uani 1 d G .

loop_
_atom_type_symbol
_atom_type_description
_atom_type_scat_dispersion_real
_atom_type_scat_dispersion_imag
_atom_type_scat_source
C C 0.0033 0.0016 'International Tables Vol C Tables 4.2.6.8 and 6.1.1.4'
H H 0.0000 0.0000 'International Tables Vol C Tables 4.2.6.8 and 6.1.1.4'
P P 0.1023 0.0942 'International Tables Vol C Tables 4.2.6.8 and 6.1.1.4'
S S 0.1246 0.1234 'International Tables Vol C Tables 4.2.6.8 and 6.1.1.4'
Cl Cl 0.1484 0.1585 'International Tables Vol C Tables 4.2.6.8 and 6.1.1.4'
Fe Fe 0.3463 0.8444 'International Tables Vol C Tables 4.2.6.8 and 6.1.1.4'
Pt Pt -1.7033 8.3905 'International Tables Vol C Tables 4.2.6.8 and 6.1.1.4'

loop_
_geom_angle_atom_site_label_1
_geom_angle_atom_site_label_2
_geom_angle_atom_site_label_3
_geom_angle
_geom_angle_site_symmetry_1
_geom_angle_site_symmetry_3
_geom_angle_publ_flag
P Pt S 88.04(5) . . ?
P Pt Cl1 90.29(6) . . ?
S Pt Cl1 177.81(6) . . ?
P Pt Cl2 169.64(7) . . ?
S Pt Cl2 93.82(6) . . ?
Cl1 Pt Cl2 88.08(7) . . ?
C1 Fe C10 123.0(3) . . ?
C1 Fe C5 41.7(3) . . ?
C10 Fe C5 106.3(3) . . ?
C1 Fe C6 107.6(3) . . ?
C10 Fe C6 40.8(3) . . ?
C5 Fe C6 122.2(3) . . ?
C1 Fe C4 68.7(3) . . ?
C10 Fe C4 121.7(4) . . ?
C5 Fe C4 40.6(3) . . ?
C6 Fe C4 157.9(3) . . ?
C1 Fe C8 160.4(3) . . ?
C10 Fe C8 67.3(3) . . ?
C5 Fe C8 156.9(3) . . ?
C6 Fe C8 68.5(3) . . ?
C4 Fe C8 122.3(3) . . ?
C1 Fe C7 123.3(3) . . ?
C10 Fe C7 68.9(3) . . ?
C5 Fe C7 159.8(3) . . ?
C6 Fe C7 41.5(3) . . ?
C4 Fe C7 158.7(3) . . ?
C8 Fe C7 41.0(3) . . ?
C1 Fe C2 41.3(3) . . ?
C10 Fe C2 160.4(3) . . ?
C5 Fe C2 69.7(3) . . ?
C6 Fe C2 124.0(3) . . ?
C4 Fe C2 68.5(3) . . ?
C8 Fe C2 123.8(3) . . ?
C7 Fe C2 107.9(3) . . ?
C1 Fe C9 158.4(3) . . ?
C10 Fe C9 41.0(3) . . ?
C5 Fe C9 120.5(4) . . ?
C6 Fe C9 69.5(3) . . ?
C4 Fe C9 105.5(3) . . ?
C8 Fe C9 40.0(4) . . ?
C7 Fe C9 69.5(3) . . ?
C2 Fe C9 157.8(3) . . ?
C1 Fe C3 68.6(3) . . ?
C10 Fe C3 157.1(3) . . ?
C5 Fe C3 68.3(3) . . ?
C6 Fe C3 160.9(3) . . ?
C4 Fe C3 39.9(4) . . ?
C8 Fe C3 108.5(3) . . ?
C7 Fe C3 123.7(3) . . ?
C2 Fe C3 40.8(3) . . ?
C9 Fe C3 121.1(3) . . ?
C1 S C11 99.8(3) . . ?
C1 S Pt 105.6(2) . . ?
C11 S Pt 112.9(3) . . ?
C6 P C17 107.8(3) . . ?
C6 P C23 104.4(3) . . ?
C17 P C23 100.6(2) . . ?
C6 P Pt 107.2(2) . . ?
C17 P Pt 119.37(14) . . ?
C23 P Pt 116.3(2) . . ?
C2 C1 C5 108.6(6) . . ?
C2 C1 S 123.1(5) . . ?
C5 C1 S 128.3(5) . . ?
C2 C1 Fe 70.9(4) . . ?
C5 C1 Fe 70.0(4) . . ?
S C1 Fe 122.8(3) . . ?
C3 C2 C1 106.4(6) . . ?
C3 C2 Fe 69.9(4) . . ?
C1 C2 Fe 67.8(4) . . ?
C4 C3 C2 108.9(6) . . ?
C4 C3 Fe 69.5(4) . . ?
C2 C3 Fe 69.4(4) . . ?
C3 C4 C5 109.4(6) . . ?
C3 C4 Fe 70.5(4) . . ?
C5 C4 Fe 69.3(4) . . ?
C4 C5 C1 106.7(7) . . ?
C4 C5 Fe 70.1(4) . . ?
C1 C5 Fe 68.3(4) . . ?
C10 C6 C7 107.1(6) . . ?
C10 C6 P 123.2(6) . . ?
C7 C6 P 129.7(5) . . ?
C10 C6 Fe 69.1(4) . . ?
C7 C6 Fe 69.5(4) . . ?
P C6 Fe 125.6(3) . . ?
C8 C7 C6 105.8(6) . . ?
C8 C7 Fe 69.4(4) . . ?
C6 C7 Fe 69.0(4) . . ?
C9 C8 C7 111.0(7) . . ?
C9 C8 Fe 70.1(4) . . ?
C7 C8 Fe 69.6(4) . . ?
C8 C9 C10 106.0(7) . . ?
C8 C9 Fe 69.9(4) . . ?
C10 C9 Fe 68.7(4) . . ?
C6 C10 C9 110.1(7) . . ?
C6 C10 Fe 70.2(4) . . ?
C9 C10 Fe 70.3(4) . . ?
C13 C12 C17 120.0 . . ?
C14 C13 C12 120.0 . . ?
C13 C14 C15 120.0 . . ?
C16 C15 C14 120.0 . . ?
C17 C16 C15 120.0 . . ?
C16 C17 C12 120.0 . . ?
C16 C17 P 119.2(2) . . ?
C12 C17 P 120.3(2) . . ?
C19 C18 C23 120.0 . . ?
C20 C19 C18 120.0 . . ?
C19 C20 C21 120.0 . . ?
C20 C21 C22 120.0 . . ?
C23 C22 C21 120.0 . . ?
C22 C23 C18 120.0 . . ?
C22 C23 P 117.5(2) . . ?
C18 C23 P 122.4(2) . . ?

loop_
_geom_bond_atom_site_label_1
_geom_bond_atom_site_label_2
_geom_bond_distance
_geom_bond_site_symmetry_2
_geom_bond_publ_flag
Pt P 2.241(2) . ?
Pt S 2.293(2) . ?
Pt Cl1 2.300(2) . ?
Pt Cl2 2.364(2) . ?
Fe C1 2.006(6) . ?
Fe C10 2.025(7) . ?
Fe C5 2.029(7) . ?
Fe C6 2.040(7) . ?
Fe C4 2.040(7) . ?
Fe C8 2.044(7) . ?
Fe C7 2.047(7) . ?
Fe C2 2.047(7) . ?
Fe C9 2.047(7) . ?
Fe C3 2.053(7) . ?
S C1 1.761(6) . ?
S C11 1.812(7) . ?
P C6 1.807(7) . ?
P C17 1.823(3) . ?
P C23 1.834(3) . ?
C1 C2 1.431(10) . ?
C1 C5 1.436(9) . ?
C2 C3 1.428(10) . ?
C3 C4 1.398(12) . ?
C4 C5 1.411(11) . ?
C6 C10 1.417(10) . ?
C6 C7 1.448(10) . ?
C7 C8 1.431(11) . ?
C8 C9 1.400(13) . ?
C9 C10 1.426(12) . ?
C12 C13 1.39 . ?
C12 C17 1.39 . ?
C13 C14 1.39 . ?
C14 C15 1.39 . ?
C15 C16 1.39 . ?
C16 C17 1.39 . ?
C18 C19 1.39 . ?
C18 C23 1.39 . ?
C19 C20 1.39 . ?
C20 C21 1.39 . ?
C21 C22 1.39 . ?
C22 C23 1.39 . ?
